data_7715052
loop_
_publ_author_name
'He, Yu-Ru'
'Zhang, Mi'
'Huang, Wen-Hui'
'Xue, Xiang-Xian'
'Zhou, Zi-Qin'
'Feng, Li-Na'
'Yang, Jian-Hui'
'Liu, Bin'

_publ_section_title
;
 Edge-sharing bi-octahedral diruthenium(IV,IV) compounds containing Ru-Ru
 bonds chelated and bridged by two carbonate and two oxo groups.
;
_journal_issue 10
_journal_name_full 'Dalton transactions (Cambridge, England : 2003)'
_journal_page_first 4598
_journal_page_last 4606
_journal_paper_doi 10.1039/d3dt03864e
_journal_volume 53
_journal_year 2024
_chemical_formula_moiety 'Cl10 O Ru2, 4 K'
_chemical_formula_sum 'Cl10 K4 O Ru2'
_chemical_formula_weight 729.04
_space_group_crystal_system tetragonal
_space_group_IT_number 139
_space_group_name_Hall '-I 4 2'
_space_group_name_H-M_alt 'I 4/m m m'
_audit_creation_method SHELXL-2018/3
_audit_update_record
;
2023-12-21 deposited with the CCDC.	2024-01-15 downloaded from the CCDC.
;
_cell_angle_alpha 90
_cell_angle_beta 90
_cell_angle_gamma 90
_cell_formula_units_Z 2
_cell_length_a 7.1221(11)
_cell_length_b 7.1221(11)
_cell_length_c 17.185(4)
_cell_measurement_reflns_used 1386
_cell_measurement_temperature 296(2)
_cell_measurement_theta_max 28.86
_cell_measurement_theta_min 2.65
_cell_volume 871.7(3)
_computing_cell_refinement 'Bruker SAINT'
_computing_data_collection 'Bruker APEX2'
_computing_data_reduction 'Bruker SAINT'
_computing_molecular_graphics 'Bruker SHELXTL'
_computing_publication_material 'Bruker SHELXTL'
_computing_structure_refinement 'SHELXL-2018/3 (Sheldrick, 2018)'
_computing_structure_solution 'SHELXS-97 (Sheldrick, 2008)'
_diffrn_ambient_temperature 296(2)
_diffrn_measured_fraction_theta_full 0.913
_diffrn_measured_fraction_theta_max 0.913
_diffrn_measurement_device_type 'Bruker APEX-II CCD'
_diffrn_measurement_method '\f and \w scans'
_diffrn_radiation_type MoK\a
_diffrn_radiation_wavelength 0.71073
_diffrn_reflns_av_R_equivalents 0.0305
_diffrn_reflns_av_unetI/netI 0.0149
_diffrn_reflns_Laue_measured_fraction_full 0.913
_diffrn_reflns_Laue_measured_fraction_max 0.913
_diffrn_reflns_limit_h_max 8
_diffrn_reflns_limit_h_min -5
_diffrn_reflns_limit_k_max 7
_diffrn_reflns_limit_k_min -8
_diffrn_reflns_limit_l_max 19
_diffrn_reflns_limit_l_min -20
_diffrn_reflns_number 2008
_diffrn_reflns_point_group_measured_fraction_full 0.913
_diffrn_reflns_point_group_measured_fraction_max 0.913
_diffrn_reflns_theta_full 25.048
_diffrn_reflns_theta_max 25.048
_diffrn_reflns_theta_min 2.370
_exptl_absorpt_coefficient_mu 4.197
_exptl_absorpt_correction_T_max 0.480
_exptl_absorpt_correction_T_min 0.395
_exptl_absorpt_correction_type multi-scan
_exptl_absorpt_process_details sadabs
_exptl_crystal_colour dark-brown
_exptl_crystal_density_diffrn 2.778
_exptl_crystal_description block
_exptl_crystal_F_000 684
_exptl_crystal_size_max 0.360
_exptl_crystal_size_mid 0.250
_exptl_crystal_size_min 0.200
_refine_diff_density_max 3.193
_refine_diff_density_min -1.268
_refine_diff_density_rms 0.181
_refine_ls_extinction_method none
_refine_ls_goodness_of_fit_ref 1.004
_refine_ls_hydrogen_treatment undef
_refine_ls_matrix_type full
_refine_ls_number_parameters 20
_refine_ls_number_reflns 240
_refine_ls_number_restraints 0
_refine_ls_restrained_S_all 1.004
_refine_ls_R_factor_all 0.0422
_refine_ls_R_factor_gt 0.0384
_refine_ls_shift/su_max 0.000
_refine_ls_shift/su_mean 0.000
_refine_ls_structure_factor_coef Fsqd
_refine_ls_weighting_details 'w=1/[\s^2^(Fo^2^)+(0.0391P)^2^+22.5548P] where P=(Fo^2^+2Fc^2^)/3'
_refine_ls_weighting_scheme calc
_refine_ls_wR_factor_gt 0.0876
_refine_ls_wR_factor_ref 0.0912
_reflns_Friedel_coverage 0.000
_reflns_number_gt 218
_reflns_number_total 240
_reflns_threshold_expression 'I > 2\s(I)'
_cod_data_source_file d3dt03864e2.cif
_cod_data_source_block I4m
_cod_depositor_comments 'Adding full bibliography for 7715050--7715056.cif.'
_cod_database_code 7715052
_shelx_shelxl_version_number 2018/3
_shelx_space_group_comment
;
The symmetry employed for this shelxl refinement is uniquely defined
by the following loop, which should always be used as a source of
symmetry information in preference to the above space-group names.
They are only intended as comments.
;
_shelx_estimated_absorpt_t_min 0.313
_shelx_estimated_absorpt_t_max 0.487

loop_
_space_group_symop_operation_xyz
'x, y, z'
'-y, x, z'
'-x, -y, z'
'y, -x, z'
'x, -y, -z'
'y, x, -z'
'-x, y, -z'
'-y, -x, -z'
'x+1/2, y+1/2, z+1/2'
'-y+1/2, x+1/2, z+1/2'
'-x+1/2, -y+1/2, z+1/2'
'y+1/2, -x+1/2, z+1/2'
'x+1/2, -y+1/2, -z+1/2'
'y+1/2, x+1/2, -z+1/2'
'-x+1/2, y+1/2, -z+1/2'
'-y+1/2, -x+1/2, -z+1/2'
'-x, -y, -z'
'y, -x, -z'
'x, y, -z'
'-y, x, -z'
'-x, y, z'
'-y, -x, z'
'x, -y, z'
'y, x, z'
'-x+1/2, -y+1/2, -z+1/2'
'y+1/2, -x+1/2, -z+1/2'
'x+1/2, y+1/2, -z+1/2'
'-y+1/2, x+1/2, -z+1/2'
'-x+1/2, y+1/2, z+1/2'
'-y+1/2, -x+1/2, z+1/2'
'x+1/2, -y+1/2, z+1/2'
'y+1/2, x+1/2, z+1/2'

loop_
_atom_site_label
_atom_site_type_symbol
_atom_site_fract_x
_atom_site_fract_y
_atom_site_fract_z
_atom_site_U_iso_or_equiv
_atom_site_adp_type
_atom_site_occupancy
_atom_site_site_symmetry_order
_atom_site_calc_flag
_atom_site_refinement_flags_posn
_atom_site_refinement_flags_adp
_atom_site_refinement_flags_occupancy
_atom_site_disorder_assembly
_atom_site_disorder_group
Ru1 Ru 1.000000 0.000000 0.39404(8) 0.0242(4) Uani 1 8 d S T P . .
Cl1 Cl 0.7655(2) 0.2345(2) 0.38669(14) 0.0330(6) Uani 1 2 d S T P . .
Cl2 Cl 1.000000 0.000000 0.2600(3) 0.0421(12) Uani 1 8 d S T P . .
O1 O 1.000000 0.000000 0.500000 0.023(3) Uani 1 16 d S T P . .
K1 K 1.000000 0.500000 0.250000 0.0509(12) Uani 1 8 d S T P . .
K2 K 1.000000 0.500000 0.500000 0.0403(10) Uani 1 8 d S T P . .

loop_
_atom_site_aniso_label
_atom_site_aniso_U_11
_atom_site_aniso_U_22
_atom_site_aniso_U_33
_atom_site_aniso_U_23
_atom_site_aniso_U_13
_atom_site_aniso_U_12
Ru1 0.0207(5) 0.0207(5) 0.0312(8) 0.000 0.000 0.000
Cl1 0.0275(7) 0.0275(7) 0.0439(12) 0.0026(6) -0.0026(6) 0.0059(8)
Cl2 0.0494(18) 0.0494(18) 0.028(2) 0.000 0.000 0.000
O1 0.017(5) 0.017(5) 0.034(9) 0.000 0.000 0.000
K1 0.0589(19) 0.0589(19) 0.035(2) 0.000 0.000 0.000
K2 0.050(3) 0.042(2) 0.029(2) 0.000 0.000 0.000

loop_
_atom_type_symbol
_atom_type_description
_atom_type_scat_dispersion_real
_atom_type_scat_dispersion_imag
_atom_type_scat_source
Cl Cl 0.1484 0.1585 'International Tables Vol C Tables 4.2.6.8 and 6.1.1.4'
K K 0.2009 0.2494 'International Tables Vol C Tables 4.2.6.8 and 6.1.1.4'
O O 0.0106 0.0060 'International Tables Vol C Tables 4.2.6.8 and 6.1.1.4'
Ru Ru -1.2594 0.8363 'International Tables Vol C Tables 4.2.6.8 and 6.1.1.4'

loop_
_geom_angle_atom_site_label_1
_geom_angle_atom_site_label_2
_geom_angle_atom_site_label_3
_geom_angle
_geom_angle_site_symmetry_1
_geom_angle_site_symmetry_3
_geom_angle_publ_flag
O1 Ru1 Cl2 180.0 . . ?
O1 Ru1 Cl1 93.06(6) . . ?
Cl2 Ru1 Cl1 86.94(6) . . ?
O1 Ru1 Cl1 93.06(6) . 2_645 ?
Cl2 Ru1 Cl1 86.94(6) . 2_645 ?
Cl1 Ru1 Cl1 89.836(7) . 2_645 ?
O1 Ru1 Cl1 93.06(6) . 4_665 ?
Cl2 Ru1 Cl1 86.94(6) . 4_665 ?
Cl1 Ru1 Cl1 89.836(7) . 4_665 ?
Cl1 Ru1 Cl1 173.87(13) 2_645 4_665 ?
O1 Ru1 Cl1 93.06(6) . 3_755 ?
Cl2 Ru1 Cl1 86.94(6) . 3_755 ?
Cl1 Ru1 Cl1 173.87(13) . 3_755 ?
Cl1 Ru1 Cl1 89.836(7) 2_645 3_755 ?
Cl1 Ru1 Cl1 89.836(7) 4_665 3_755 ?
O1 Ru1 K2 62.92(2) . 2_745 ?
Cl2 Ru1 K2 117.08(2) . 2_745 ?
Cl1 Ru1 K2 130.77(4) . 2_745 ?
Cl1 Ru1 K2 130.77(4) 2_645 2_745 ?
Cl1 Ru1 K2 52.82(4) 4_665 2_745 ?
Cl1 Ru1 K2 52.82(4) 3_755 2_745 ?
O1 Ru1 K2 62.92(2) . . ?
Cl2 Ru1 K2 117.08(2) . . ?
Cl1 Ru1 K2 52.82(4) . . ?
Cl1 Ru1 K2 130.77(4) 2_645 . ?
Cl1 Ru1 K2 52.82(4) 4_665 . ?
Cl1 Ru1 K2 130.77(4) 3_755 . ?
K2 Ru1 K2 78.038(16) 2_745 . ?
O1 Ru1 K2 62.918(19) . 1_545 ?
Cl2 Ru1 K2 117.082(19) . 1_545 ?
Cl1 Ru1 K2 130.77(4) . 1_545 ?
Cl1 Ru1 K2 52.82(4) 2_645 1_545 ?
Cl1 Ru1 K2 130.77(4) 4_665 1_545 ?
Cl1 Ru1 K2 52.82(4) 3_755 1_545 ?
K2 Ru1 K2 78.038(16) 2_745 1_545 ?
K2 Ru1 K2 125.84(4) . 1_545 ?
O1 Ru1 K2 62.918(19) . 2_645 ?
Cl2 Ru1 K2 117.082(19) . 2_645 ?
Cl1 Ru1 K2 52.82(4) . 2_645 ?
Cl1 Ru1 K2 52.82(4) 2_645 2_645 ?
Cl1 Ru1 K2 130.77(4) 4_665 2_645 ?
Cl1 Ru1 K2 130.77(4) 3_755 2_645 ?
K2 Ru1 K2 125.84(4) 2_745 2_645 ?
K2 Ru1 K2 78.038(16) . 2_645 ?
K2 Ru1 K2 78.038(16) 1_545 2_645 ?
Ru1 Cl1 K2 90.93(5) . . ?
Ru1 Cl1 K2 90.93(5) . 2_645 ?
K2 Cl1 K2 104.39(7) . 2_645 ?
Ru1 Cl1 K1 94.68(6) . 25_655 ?
K2 Cl1 K1 172.43(7) . 25_655 ?
K2 Cl1 K1 80.618(16) 2_645 25_655 ?
Ru1 Cl1 K1 94.68(6) . . ?
K2 Cl1 K1 80.618(16) . . ?
K2 Cl1 K1 172.43(7) 2_645 . ?
K1 Cl1 K1 93.85(6) 25_655 . ?
Ru1 Cl2 K1 92.76(8) . 25_655 ?
Ru1 Cl2 K1 92.76(8) . 1_545 ?
K1 Cl2 K1 89.867(7) 25_655 1_545 ?
Ru1 Cl2 K1 92.76(8) . 25_755 ?
K1 Cl2 K1 174.48(15) 25_655 25_755 ?
K1 Cl2 K1 89.867(7) 1_545 25_755 ?
Ru1 Cl2 K1 92.76(8) . . ?
K1 Cl2 K1 89.867(7) 25_655 . ?
K1 Cl2 K1 174.48(15) 1_545 . ?
K1 Cl2 K1 89.867(7) 25_755 . ?
Ru1 O1 Ru1 180.0 17_756 . ?
Cl1 K1 Cl1 174.81(7) 3_765 25_655 ?
Cl1 K1 Cl1 117.67(3) 3_765 28_645 ?
Cl1 K1 Cl1 66.54(7) 25_655 28_645 ?
Cl1 K1 Cl1 66.54(7) 3_765 4_665 ?
Cl1 K1 Cl1 117.67(3) 25_655 4_665 ?
Cl1 K1 Cl1 86.15(6) 28_645 4_665 ?
Cl1 K1 Cl1 117.67(3) 3_765 26_565 ?
Cl1 K1 Cl1 57.96(6) 25_655 26_565 ?
Cl1 K1 Cl1 94.09(6) 28_645 26_565 ?
Cl1 K1 Cl1 174.81(7) 4_665 26_565 ?
Cl1 K1 Cl1 57.96(6) 3_765 2_655 ?
Cl1 K1 Cl1 117.67(3) 25_655 2_655 ?
Cl1 K1 Cl1 174.81(7) 28_645 2_655 ?
Cl1 K1 Cl1 94.09(6) 4_665 2_655 ?
Cl1 K1 Cl1 86.15(6) 26_565 2_655 ?
Cl1 K1 Cl1 86.15(6) 3_765 27 ?
Cl1 K1 Cl1 94.09(6) 25_655 27 ?
Cl1 K1 Cl1 57.96(6) 28_645 27 ?
Cl1 K1 Cl1 117.67(3) 4_665 27 ?
Cl1 K1 Cl1 66.54(7) 26_565 27 ?
Cl1 K1 Cl1 117.67(3) 2_655 27 ?
Cl1 K1 Cl1 94.09(6) 3_765 . ?
Cl1 K1 Cl1 86.15(6) 25_655 . ?
Cl1 K1 Cl1 117.67(3) 28_645 . ?
Cl1 K1 Cl1 57.96(6) 4_665 . ?
Cl1 K1 Cl1 117.67(3) 26_565 . ?
Cl1 K1 Cl1 66.54(7) 2_655 . ?
Cl1 K1 Cl1 174.81(7) 27 . ?
Cl1 K1 Cl2 121.11(6) 3_765 25_655 ?
Cl1 K1 Cl2 54.50(7) 25_655 25_655 ?
Cl1 K1 Cl2 121.01(7) 28_645 25_655 ?
Cl1 K1 Cl2 121.11(6) 4_665 25_655 ?
Cl1 K1 Cl2 54.50(7) 26_565 25_655 ?
Cl1 K1 Cl2 63.18(7) 2_655 25_655 ?
Cl1 K1 Cl2 121.01(7) 27 25_655 ?
Cl1 K1 Cl2 63.18(7) . 25_655 ?
Cl1 K1 Cl2 54.50(7) 3_765 1_565 ?
Cl1 K1 Cl2 121.11(6) 25_655 1_565 ?
Cl1 K1 Cl2 121.11(6) 28_645 1_565 ?
Cl1 K1 Cl2 121.01(7) 4_665 1_565 ?
Cl1 K1 Cl2 63.18(7) 26_565 1_565 ?
Cl1 K1 Cl2 54.50(7) 2_655 1_565 ?
Cl1 K1 Cl2 63.18(7) 27 1_565 ?
Cl1 K1 Cl2 121.01(7) . 1_565 ?
Cl2 K1 Cl2 90.133(7) 25_655 1_565 ?
Cl1 K1 Cl2 63.18(7) 3_765 25_755 ?
Cl1 K1 Cl2 121.01(7) 25_655 25_755 ?
Cl1 K1 Cl2 54.50(7) 28_645 25_755 ?
Cl1 K1 Cl2 63.18(7) 4_665 25_755 ?
Cl1 K1 Cl2 121.01(7) 26_565 25_755 ?
Cl1 K1 Cl2 121.11(6) 2_655 25_755 ?
Cl1 K1 Cl2 54.50(7) 27 25_755 ?
Cl1 K1 Cl2 121.11(6) . 25_755 ?
Cl2 K1 Cl2 174.48(15) 25_655 25_755 ?
Cl2 K1 Cl2 90.133(8) 1_565 25_755 ?
Cl1 K1 Cl2 121.00(7) 3_765 . ?
Cl1 K1 Cl2 63.18(7) 25_655 . ?
Cl1 K1 Cl2 63.18(7) 28_645 . ?
Cl1 K1 Cl2 54.50(7) 4_665 . ?
Cl1 K1 Cl2 121.11(6) 26_565 . ?
Cl1 K1 Cl2 121.00(7) 2_655 . ?
Cl1 K1 Cl2 121.11(6) 27 . ?
Cl1 K1 Cl2 54.50(7) . . ?
Cl2 K1 Cl2 90.133(7) 25_655 . ?
Cl2 K1 Cl2 174.48(15) 1_565 . ?
Cl2 K1 Cl2 90.133(7) 25_755 . ?
Cl1 K2 Cl1 180.0 . 17_766 ?
Cl1 K2 Cl1 116.79(7) . 20_656 ?
Cl1 K2 Cl1 63.21(7) 17_766 20_656 ?
Cl1 K2 Cl1 63.21(7) . 4_665 ?
Cl1 K2 Cl1 116.79(7) 17_766 4_665 ?
Cl1 K2 Cl1 180.00(7) 20_656 4_665 ?
Cl1 K2 Cl1 107.21(7) . 18_666 ?
Cl1 K2 Cl1 72.79(7) 17_766 18_666 ?
Cl1 K2 Cl1 104.67(7) 20_656 18_666 ?
Cl1 K2 Cl1 75.33(7) 4_665 18_666 ?
Cl1 K2 Cl1 72.79(7) . 2_655 ?
Cl1 K2 Cl1 107.21(7) 17_766 2_655 ?
Cl1 K2 Cl1 75.33(7) 20_656 2_655 ?
Cl1 K2 Cl1 104.67(7) 4_665 2_655 ?
Cl1 K2 Cl1 180.00(7) 18_666 2_655 ?
Cl1 K2 Cl1 75.32(7) . 19_556 ?
Cl1 K2 Cl1 104.67(7) 17_766 19_556 ?
Cl1 K2 Cl1 72.79(7) 20_656 19_556 ?
Cl1 K2 Cl1 107.21(7) 4_665 19_556 ?
Cl1 K2 Cl1 63.21(7) 18_666 19_556 ?
Cl1 K2 Cl1 116.79(7) 2_655 19_556 ?
Cl1 K2 Cl1 104.68(7) . 3_765 ?
Cl1 K2 Cl1 75.33(7) 17_766 3_765 ?
Cl1 K2 Cl1 107.21(7) 20_656 3_765 ?
Cl1 K2 Cl1 72.79(7) 4_665 3_765 ?
Cl1 K2 Cl1 116.79(7) 18_666 3_765 ?
Cl1 K2 Cl1 63.21(7) 2_655 3_765 ?
Cl1 K2 Cl1 180.0 19_556 3_765 ?
Cl1 K2 Ru1 36.25(4) . . ?
Cl1 K2 Ru1 143.75(4) 17_766 . ?
Cl1 K2 Ru1 143.75(4) 20_656 . ?
Cl1 K2 Ru1 36.25(4) 4_665 . ?
Cl1 K2 Ru1 75.52(4) 18_666 . ?
Cl1 K2 Ru1 104.48(4) 2_655 . ?
Cl1 K2 Ru1 75.52(4) 19_556 . ?
Cl1 K2 Ru1 104.48(4) 3_765 . ?
Cl1 K2 Ru1 143.75(4) . 17_766 ?
Cl1 K2 Ru1 36.25(4) 17_766 17_766 ?
Cl1 K2 Ru1 36.25(4) 20_656 17_766 ?
Cl1 K2 Ru1 143.75(4) 4_665 17_766 ?
Cl1 K2 Ru1 104.48(4) 18_666 17_766 ?
Cl1 K2 Ru1 75.52(4) 2_655 17_766 ?
Cl1 K2 Ru1 104.48(4) 19_556 17_766 ?
Cl1 K2 Ru1 75.52(4) 3_765 17_766 ?
Ru1 K2 Ru1 180.0 . 17_766 ?
Cl1 K2 Ru1 104.48(4) . 1_565 ?
Cl1 K2 Ru1 75.52(4) 17_766 1_565 ?
Cl1 K2 Ru1 75.52(4) 20_656 1_565 ?
Cl1 K2 Ru1 104.48(4) 4_665 1_565 ?
Cl1 K2 Ru1 143.75(4) 18_666 1_565 ?
Cl1 K2 Ru1 36.25(4) 2_655 1_565 ?
Cl1 K2 Ru1 143.75(4) 19_556 1_565 ?
Cl1 K2 Ru1 36.25(4) 3_765 1_565 ?
Ru1 K2 Ru1 125.84(4) . 1_565 ?
Ru1 K2 Ru1 54.16(4) 17_766 1_565 ?
Cl1 K2 Ru1 75.52(4) . 17_756 ?
Cl1 K2 Ru1 104.48(4) 17_766 17_756 ?
Cl1 K2 Ru1 104.48(4) 20_656 17_756 ?
Cl1 K2 Ru1 75.52(4) 4_665 17_756 ?
Cl1 K2 Ru1 36.25(4) 18_666 17_756 ?
Cl1 K2 Ru1 143.75(4) 2_655 17_756 ?
Cl1 K2 Ru1 36.25(4) 19_556 17_756 ?
Cl1 K2 Ru1 143.75(4) 3_765 17_756 ?
Ru1 K2 Ru1 54.16(4) . 17_756 ?
Ru1 K2 Ru1 125.84(4) 17_766 17_756 ?
Ru1 K2 Ru1 180.0 1_565 17_756 ?

loop_
_geom_bond_atom_site_label_1
_geom_bond_atom_site_label_2
_geom_bond_distance
_geom_bond_site_symmetry_2
_geom_bond_publ_flag
Ru1 O1 1.8209(15) . ?
Ru1 Cl2 2.304(5) . ?
Ru1 Cl1 2.365(2) . ?
Ru1 Cl1 2.365(2) 2_645 ?
Ru1 Cl1 2.365(2) 4_665 ?
Ru1 Cl1 2.365(2) 3_755 ?
Ru1 K2 3.9996(8) 2_745 ?
Ru1 K2 3.9996(8) . ?
Ru1 K2 3.9996(8) 1_545 ?
Ru1 K2 3.9996(8) 2_645 ?
Cl1 K2 3.1870(15) . ?
Cl1 K2 3.1870(15) 2_645 ?
Cl1 K1 3.4471(17) 25_655 ?
Cl1 K1 3.4471(17) . ?
Cl2 K1 3.5652(6) 25_655 ?
Cl2 K1 3.5652(6) 1_545 ?
Cl2 K1 3.5652(6) 25_755 ?
Cl2 K1 3.5652(6) . ?
